data_2224491
loop_
_publ_author_name
'Anuradha, N.'
'Thiruvalluvar, A.'
'Pandiarajan, K.'
'Chitra, S.'
'Butcher, R. J.'

_publ_section_title 5-Acetyl-4-(2-chlorophenyl)-6-methyl-3,4-dihydropyrimidine-2(1<i>H</i>)-thione
_journal_coeditor_code WN2366
_journal_issue 12
_journal_name_full 'Acta Crystallographica Section E'
_journal_page_first o3068
_journal_paper_doi 10.1107/S1600536809047187
_journal_volume 65
_journal_year 2009
_chemical_formula_iupac 'C13 H13 Cl N2 O S'
_chemical_formula_moiety 'C13 H13 Cl N2 O S'
_chemical_formula_structural 'C13 H13 Cl N2 O S'
_chemical_formula_sum 'C13 H13 Cl N2 O S'
_chemical_formula_weight 280.77
_chemical_melting_point 484.5
_chemical_name_common dihydropyrimidine
_chemical_name_systematic 5-Acetyl-4-(2-chlorophenyl)-6-methyl-3,4-dihydropyrimidine-2(1<i>H</i>)-thione
_space_group_IT_number 14
_symmetry_cell_setting monoclinic
_symmetry_space_group_name_Hall '-P 2ybc'
_symmetry_space_group_name_H-M 'P 1 21/c 1'
_atom_sites_solution_hydrogens geom
_atom_sites_solution_primary direct
_atom_sites_solution_secondary difmap
_cell_angle_alpha 90
_cell_angle_beta 106.177(17)
_cell_angle_gamma 90
_cell_formula_units_Z 4
_cell_length_a 7.2346(12)
_cell_length_b 22.585(3)
_cell_length_c 8.0941(15)
_cell_measurement_reflns_used 3483
_cell_measurement_temperature 110(2)
_cell_measurement_theta_max 73.8424
_cell_measurement_theta_min 5.6737
_cell_volume 1270.2(4)
_computing_cell_refinement 'CrysAlis Pro (Oxford Diffraction, 2009)'
_computing_data_collection 'CrysAlis Pro (Oxford Diffraction, 2009)'
_computing_data_reduction 'CrysAlis Pro (Oxford Diffraction, 2009)'
_computing_molecular_graphics 'ORTEP-3 (Farrugia, 1997)'
_computing_publication_material 'PLATON (Spek, 2009)'
_computing_structure_refinement 'SHELXL97 (Sheldrick, 2008)'
_computing_structure_solution 'SHELXS97 (Sheldrick, 2008)'
_diffrn_ambient_temperature 110(2)
_diffrn_detector_area_resol_mean 10.5081
_diffrn_measured_fraction_theta_full 0.998
_diffrn_measured_fraction_theta_max 0.970
_diffrn_measurement_device_type 'Oxford Diffraction Xcalibur Ruby Gemini'
_diffrn_measurement_method \w
_diffrn_radiation_monochromator graphite
_diffrn_radiation_source 'Enhance (Cu) X-ray Source'
_diffrn_radiation_type CuK\a
_diffrn_radiation_wavelength 1.54184
_diffrn_reflns_av_R_equivalents 0.0348
_diffrn_reflns_av_sigmaI/netI 0.0317
_diffrn_reflns_limit_h_max 8
_diffrn_reflns_limit_h_min -8
_diffrn_reflns_limit_k_max 16
_diffrn_reflns_limit_k_min -27
_diffrn_reflns_limit_l_max 8
_diffrn_reflns_limit_l_min -9
_diffrn_reflns_number 4641
_diffrn_reflns_theta_full 67.50
_diffrn_reflns_theta_max 74.13
_diffrn_reflns_theta_min 6.02
_diffrn_standards_decay_% 0
_diffrn_standards_interval_count 0
_diffrn_standards_interval_time 0
_diffrn_standards_number 0
_exptl_absorpt_coefficient_mu 4.106
_exptl_absorpt_correction_T_max 1.00000
_exptl_absorpt_correction_T_min 0.45089
_exptl_absorpt_correction_type multi-scan
_exptl_absorpt_process_details
;
(CrysAlis Pro; Oxford Diffraction, 2009)
;
_exptl_crystal_colour colourless
_exptl_crystal_density_diffrn 1.468
_exptl_crystal_density_method 'Not Measured'
_exptl_crystal_description triangular-plate
_exptl_crystal_F_000 584
_exptl_crystal_size_max 0.45
_exptl_crystal_size_mid 0.43
_exptl_crystal_size_min 0.12
_refine_diff_density_max 1.190
_refine_diff_density_min -0.385
_refine_ls_extinction_method none
_refine_ls_goodness_of_fit_ref 1.131
_refine_ls_hydrogen_treatment mixed
_refine_ls_matrix_type full
_refine_ls_number_parameters 173
_refine_ls_number_reflns 2497
_refine_ls_number_restraints 1
_refine_ls_restrained_S_all 1.131
_refine_ls_R_factor_all 0.0687
_refine_ls_R_factor_gt 0.0615
_refine_ls_shift/su_max 0.001
_refine_ls_shift/su_max_lt 0.001
_refine_ls_shift/su_mean 0.000
_refine_ls_structure_factor_coef Fsqd
_refine_ls_weighting_details 'calc w=1/[\s^2^(Fo^2^)+(0.1043P)^2^+2.5484P] where P=(Fo^2^+2Fc^2^)/3'
_refine_ls_weighting_scheme calc
_refine_ls_wR_factor_gt 0.1806
_refine_ls_wR_factor_ref 0.1843
_reflns_number_gt 2246
_reflns_number_total 2497
_reflns_threshold_expression I>2\s(I)
_cod_data_source_file wn2366.cif
_cod_data_source_block I
_cod_depositor_comments
;
The following automatic conversions were performed:
'_symmetry_cell_setting' value 'Monoclinic' changed to 'monoclinic'
according to '/home/saulius/struct/CIF-dictionaries/cif_core.dic'
dictionary named 'cif_core.dic' version 2.4.1 from 2010-06-29.

Automatic conversion script
Id: cif_fix_enum 1527 2010-12-29 10:47:43Z saulius 

The following automatic conversions were performed:

'_symmetry_cell_setting' value 'Monoclinic' changed to 'monoclinic'
according to /home/saulius/struct/CIF-dictionaries/cif_core.dic
dictionary named 'cif_core.dic' version 2.4.1 from 2010-06-29.

Automatic conversion script
Id: cif_fix_values 1715 2011-07-08 13:25:40Z adriana 
;
_cod_original_sg_symbol_H-M 'P 21/c'
_cod_database_code 2224491
_cod_database_fobs_code 2224491

loop_
_symmetry_equiv_pos_site_id
_symmetry_equiv_pos_as_xyz
1 x,y,z
2 -x,1/2+y,1/2-z
3 -x,-y,-z
4 x,1/2-y,1/2+z

loop_
_atom_site_aniso_label
_atom_site_aniso_U_11
_atom_site_aniso_U_22
_atom_site_aniso_U_33
_atom_site_aniso_U_12
_atom_site_aniso_U_13
_atom_site_aniso_U_23
Cl2 0.0192(5) 0.0300(5) 0.0347(5) -0.0063(3) 0.0090(4) 0.0031(3)
S2 0.0184(4) 0.0252(5) 0.0188(4) -0.0016(3) 0.0102(3) -0.0050(3)
O15 0.0169(13) 0.0327(13) 0.0173(12) -0.0004(9) 0.0084(9) 0.0002(9)
N1 0.0148(14) 0.0282(15) 0.0131(13) -0.0005(11) 0.0051(11) -0.0036(10)
N3 0.0190(14) 0.0206(13) 0.0112(12) -0.0020(11) 0.0077(10) -0.0052(10)
C2 0.0192(16) 0.0209(15) 0.0111(14) -0.0027(12) 0.0074(12) 0.0005(11)
C4 0.0131(15) 0.0205(15) 0.0132(14) -0.0014(12) 0.0066(12) -0.0016(11)
C5 0.0178(16) 0.0187(15) 0.0111(14) -0.0008(12) 0.0055(12) -0.0017(11)
C6 0.0159(16) 0.0241(16) 0.0106(14) -0.0018(12) 0.0039(12) -0.0006(12)
C15 0.0187(17) 0.0182(15) 0.0150(15) -0.0010(12) 0.0092(13) 0.0025(11)
C16 0.0264(18) 0.0319(18) 0.0132(16) -0.0021(14) 0.0107(13) -0.0041(13)
C41 0.0213(16) 0.0211(16) 0.0101(14) -0.0030(12) 0.0069(12) -0.0036(12)
C42 0.0221(17) 0.0250(17) 0.0152(16) -0.0026(13) 0.0091(13) -0.0016(12)
C43 0.035(2) 0.0221(17) 0.0201(17) -0.0056(14) 0.0131(15) -0.0015(13)
C44 0.034(2) 0.0243(17) 0.0194(18) 0.0016(15) 0.0087(15) 0.0035(13)
C45 0.0230(18) 0.0310(18) 0.0186(17) 0.0003(14) 0.0032(13) -0.0010(14)
C46 0.0294(19) 0.0229(16) 0.0120(15) -0.0033(13) 0.0092(13) -0.0019(12)
C61 0.0188(17) 0.045(2) 0.0155(17) 0.0003(15) 0.0024(13) -0.0052(14)

loop_
_atom_site_type_symbol
_atom_site_label
_atom_site_fract_x
_atom_site_fract_y
_atom_site_fract_z
_atom_site_U_iso_or_equiv
_atom_site_thermal_displace_type
_atom_site_calc_flag
_atom_site_refinement_flags
_atom_site_occupancy
Cl Cl2 0.66371(12) 0.18610(4) 0.75112(12) 0.0277(3) Uani d . 1.000
S S2 0.80912(11) 0.01280(4) 0.64291(10) 0.0198(3) Uani d . 1.000
O O15 0.1673(3) 0.10482(11) 1.0187(3) 0.0216(7) Uani d . 1.000
N N1 0.7634(4) 0.06358(13) 0.9244(3) 0.0185(8) Uani d D 1.000
N N3 0.4871(4) 0.05026(12) 0.7069(3) 0.0162(8) Uani d . 1.000
C C2 0.6750(5) 0.04420(15) 0.7613(4) 0.0164(9) Uani d . 1.000
C C4 0.3680(4) 0.08463(14) 0.7922(4) 0.0150(8) Uani d . 1.000
C C5 0.4719(5) 0.09279(14) 0.9816(4) 0.0156(9) Uani d . 1.000
C C6 0.6658(5) 0.08508(15) 1.0377(4) 0.0168(9) Uani d . 1.000
C C15 0.3405(5) 0.10641(14) 1.0875(4) 0.0164(9) Uani d . 1.000
C C16 0.4118(5) 0.12310(17) 1.2760(4) 0.0228(10) Uani d . 1.000
C C41 0.2962(5) 0.14262(14) 0.6951(4) 0.0170(9) Uani d . 1.000
C C42 0.4137(5) 0.18851(15) 0.6678(4) 0.0200(10) Uani d . 1.000
C C43 0.3389(6) 0.23843(16) 0.5701(5) 0.0246(10) Uani d . 1.000
C C44 0.1437(6) 0.24424(16) 0.5040(5) 0.0257(11) Uani d . 1.000
C C45 0.0217(5) 0.20019(17) 0.5320(5) 0.0247(10) Uani d . 1.000
C C46 0.0963(5) 0.15024(15) 0.6247(4) 0.0207(10) Uani d . 1.000
C C61 0.7992(5) 0.09730(19) 1.2130(4) 0.0269(10) Uani d . 1.000
H H1 0.882(5) 0.0629(17) 0.962(5) 0.012(9) Uiso d D 1.000
H H3 0.422(7) 0.032(2) 0.611(7) 0.029(11) Uiso d . 1.000
H H4 0.25121 0.06016 0.78665 0.0180 Uiso calc R 1.000
H H16A 0.30167 0.13196 1.31997 0.0342 Uiso calc R 1.000
H H16B 0.49480 0.15808 1.28872 0.0342 Uiso calc R 1.000
H H16C 0.48517 0.09005 1.34108 0.0342 Uiso calc R 1.000
H H43 0.42279 0.26815 0.54971 0.0295 Uiso calc R 1.000
H H44 0.09168 0.27837 0.43890 0.0309 Uiso calc R 1.000
H H45 -0.11364 0.20451 0.48713 0.0297 Uiso calc R 1.000
H H46 0.01111 0.12031 0.64156 0.0249 Uiso calc R 1.000
H H61A 0.78706 0.13886 1.24330 0.0406 Uiso calc R 1.000
H H61B 0.93214 0.08937 1.21223 0.0406 Uiso calc R 1.000
H H61C 0.76544 0.07166 1.29790 0.0406 Uiso calc R 1.000

loop_
_atom_type_symbol
_atom_type_description
_atom_type_scat_dispersion_real
_atom_type_scat_dispersion_imag
_atom_type_scat_source
S S 0.3331 0.5567 'International Tables Vol C Tables 4.2.6.8 and 6.1.1.4'
O O 0.0492 0.0322 'International Tables Vol C Tables 4.2.6.8 and 6.1.1.4'
N N 0.0311 0.0180 'International Tables Vol C Tables 4.2.6.8 and 6.1.1.4'
Cl Cl 0.3639 0.7018 'International Tables Vol C Tables 4.2.6.8 and 6.1.1.4'
H H 0.0000 0.0000 'International Tables Vol C Tables 4.2.6.8 and 6.1.1.4'
C C 0.0181 0.0091 'International Tables Vol C Tables 4.2.6.8 and 6.1.1.4'

loop_
_geom_angle_atom_site_label_1
_geom_angle_atom_site_label_2
_geom_angle_atom_site_label_3
_geom_angle_site_symmetry_1
_geom_angle_site_symmetry_2
_geom_angle_site_symmetry_3
_geom_angle
_geom_angle_publ_flag
C2 N1 C6 . . . 124.1(3) no
C2 N3 C4 . . . 125.9(3) no
C2 N1 H1 . . . 121(3) no
C6 N1 H1 . . . 115(3) no
C2 N3 H3 . . . 119(3) no
C4 N3 H3 . . . 115(3) no
S2 C2 N3 . . . 123.7(2) no
N1 C2 N3 . . . 116.9(3) no
S2 C2 N1 . . . 119.4(3) no
N3 C4 C5 . . . 110.4(3) no
N3 C4 C41 . . . 111.6(3) no
C5 C4 C41 . . . 114.4(3) no
C4 C5 C15 . . . 113.1(3) no
C6 C5 C15 . . . 127.1(3) no
C4 C5 C6 . . . 119.7(3) no
N1 C6 C5 . . . 119.4(3) no
N1 C6 C61 . . . 112.1(3) no
C5 C6 C61 . . . 128.6(3) no
C5 C15 C16 . . . 122.8(3) no
O15 C15 C5 . . . 118.2(3) no
O15 C15 C16 . . . 119.0(3) no
C4 C41 C46 . . . 118.2(3) no
C42 C41 C46 . . . 116.5(3) no
C4 C41 C42 . . . 125.3(3) no
Cl2 C42 C41 . . . 121.8(3) no
Cl2 C42 C43 . . . 116.1(3) no
C41 C42 C43 . . . 122.1(3) no
C42 C43 C44 . . . 119.5(4) no
C43 C44 C45 . . . 120.0(3) no
C44 C45 C46 . . . 120.3(4) no
C41 C46 C45 . . . 121.5(3) no
N3 C4 H4 . . . 107.00 no
C5 C4 H4 . . . 107.00 no
C41 C4 H4 . . . 107.00 no
C15 C16 H16A . . . 109.00 no
C15 C16 H16B . . . 109.00 no
C15 C16 H16C . . . 109.00 no
H16A C16 H16B . . . 109.00 no
H16A C16 H16C . . . 110.00 no
H16B C16 H16C . . . 109.00 no
C42 C43 H43 . . . 120.00 no
C44 C43 H43 . . . 120.00 no
C43 C44 H44 . . . 120.00 no
C45 C44 H44 . . . 120.00 no
C44 C45 H45 . . . 120.00 no
C46 C45 H45 . . . 120.00 no
C41 C46 H46 . . . 119.00 no
C45 C46 H46 . . . 119.00 no
C6 C61 H61A . . . 109.00 no
C6 C61 H61B . . . 109.00 no
C6 C61 H61C . . . 109.00 no
H61A C61 H61B . . . 109.00 no
H61A C61 H61C . . . 109.00 no
H61B C61 H61C . . . 109.00 no

loop_
_geom_bond_atom_site_label_1
_geom_bond_atom_site_label_2
_geom_bond_site_symmetry_1
_geom_bond_site_symmetry_2
_geom_bond_distance
_geom_bond_publ_flag
Cl2 C42 . . 1.746(4) no
S2 C2 . . 1.697(4) no
O15 C15 . . 1.222(4) no
N1 C2 . . 1.369(4) no
N1 C6 . . 1.392(4) no
N3 C2 . . 1.314(5) no
N3 C4 . . 1.467(4) no
N1 H1 . . 0.83(4) no
N3 H3 . . 0.89(5) no
C4 C41 . . 1.541(4) no
C4 C5 . . 1.519(4) no
C5 C6 . . 1.360(5) no
C5 C15 . . 1.479(5) no
C6 C61 . . 1.503(5) no
C15 C16 . . 1.516(4) no
C41 C46 . . 1.410(5) no
C41 C42 . . 1.397(5) no
C42 C43 . . 1.397(5) no
C43 C44 . . 1.370(6) no
C44 C45 . . 1.390(6) no
C45 C46 . . 1.379(5) no
C4 H4 . . 1.0000 no
C16 H16A . . 0.9800 no
C16 H16B . . 0.9800 no
C16 H16C . . 0.9800 no
C43 H43 . . 0.9500 no
C44 H44 . . 0.9500 no
C45 H45 . . 0.9500 no
C46 H46 . . 0.9500 no
C61 H61A . . 0.9800 no
C61 H61B . . 0.9800 no
C61 H61C . . 0.9800 no

loop_
_geom_contact_atom_site_label_1
_geom_contact_atom_site_label_2
_geom_contact_distance
_geom_contact_site_symmetry_1
_geom_contact_site_symmetry_2
_geom_contact_publ_flag
Cl2 N1 3.095(3) . . no
Cl2 N3 3.304(3) . . no
Cl2 C2 3.206(4) . . no
Cl2 C5 3.360(4) . . no
Cl2 C6 3.251(3) . . no
Cl2 C45 3.538(4) . 1_655 no
Cl2 C46 3.644(4) . 1_655 no
Cl2 H45 3.0400 . 1_655 no
Cl2 H44 3.1500 . 4_655 no
S2 C16 3.604(4) . 3_657 no
S2 N3 3.355(3) . 3_656 no
S2 H61C 3.0300 . 1_554 no
S2 H46 2.8400 . 1_655 no
S2 H3 2.48(5) . 3_656 no
S2 H16C 3.1800 . 3_657 no
S2 H61B 3.0000 . 3_757 no
O15 N1 2.957(4) . 1_455 no
O15 C41 3.134(4) . . no
O15 C46 3.252(4) . . no
O15 C44 3.414(4) . 4_555 no
O15 H4 2.3600 . . no
O15 H61B 2.6400 . 1_455 no
O15 H1 2.20(4) . 1_455 no
O15 H44 2.7300 . 4_555 no
N1 Cl2 3.095(3) . . no
N1 O15 2.957(4) . 1_655 no
N3 Cl2 3.304(3) . . no
N3 S2 3.355(3) . 3_656 no
C2 Cl2 3.206(4) . . no
C5 Cl2 3.360(4) . . no
C6 Cl2 3.251(3) . . no
C15 C43 3.507(5) . 4_555 no
C16 S2 3.604(4) . 3_657 no
C16 C43 3.514(5) . 4_555 no
C16 C42 3.495(5) . 1_556 no
C16 C61 3.042(5) . . no
C41 O15 3.134(4) . . no
C42 C16 3.495(5) . 1_554 no
C43 C15 3.507(5) . 4_554 no
C43 C16 3.514(5) . 4_554 no
C44 O15 3.414(4) . 4_554 no
C45 C61 3.513(5) . 1_454 no
C45 Cl2 3.538(4) . 1_455 no
C46 Cl2 3.644(4) . 1_455 no
C46 O15 3.252(4) . . no
C61 C16 3.042(5) . . no
C61 C45 3.513(5) . 1_656 no
C6 H16C 3.0900 . . no
C15 H43 2.9300 . 4_555 no
C16 H61A 2.8200 . . no
C16 H61C 2.7700 . . no
C16 H43 3.0800 . 4_555 no
C41 H16A 3.0600 . 1_554 no
C42 H16A 2.9900 . 1_554 no
C43 H16B 2.9600 . 4_554 no
C45 H61A 2.8400 . 1_454 no
C46 H44 3.0200 . 4_555 no
C61 H16B 2.8000 . . no
C61 H16C 2.7500 . . no
H1 O15 2.20(4) . 1_655 no
H1 H61B 2.0400 . . no
H3 S2 2.48(5) . 3_656 no
H4 O15 2.3600 . . no
H4 H46 2.2600 . . no
H16A C41 3.0600 . 1_556 no
H16A C42 2.9900 . 1_556 no
H16B C61 2.8000 . . no
H16B H61A 2.2900 . . no
H16B C43 2.9600 . 4_555 no
H16B H43 2.5000 . 4_555 no
H16C C6 3.0900 . . no
H16C C61 2.7500 . . no
H16C H61C 2.1900 . . no
H16C S2 3.1800 . 3_657 no
H43 C15 2.9300 . 4_554 no
H43 C16 3.0800 . 4_554 no
H43 H16B 2.5000 . 4_554 no
H44 Cl2 3.1500 . 4_454 no
H44 O15 2.7300 . 4_554 no
H44 C46 3.0200 . 4_554 no
H45 Cl2 3.0400 . 1_455 no
H45 H61A 2.4100 . 1_454 no
H46 S2 2.8400 . 1_455 no
H46 H4 2.2600 . . no
H61A C16 2.8200 . . no
H61A C45 2.8400 . 1_656 no
H61A H16B 2.2900 . . no
H61A H45 2.4100 . 1_656 no
H61B O15 2.6400 . 1_655 no
H61B H1 2.0400 . . no
H61B S2 3.0000 . 3_757 no
H61C S2 3.0300 . 1_556 no
H61C C16 2.7700 . . no
H61C H16C 2.1900 . . no

loop_
_geom_hbond_atom_site_label_D
_geom_hbond_atom_site_label_H
_geom_hbond_atom_site_label_A
_geom_hbond_site_symmetry_A
_geom_hbond_distance_DH
_geom_hbond_distance_HA
_geom_hbond_distance_DA
_geom_hbond_angle_DHA
_geom_hbond_publ_flag
N1 H1 O15 1_655 0.83(4) 2.20(4) 2.957(4) 152(4) yes
N3 H3 S2 3_656 0.89(5) 2.48(5) 3.355(3) 170(4) yes
C46 H46 S2 1_455 0.95 2.84 3.761(4) 165 yes
C16 H16A Cg1 1_556 0.98 2.86 3.660(4) 139 yes

loop_
_geom_torsion_atom_site_label_1
_geom_torsion_atom_site_label_2
_geom_torsion_atom_site_label_3
_geom_torsion_atom_site_label_4
_geom_torsion_site_symmetry_1
_geom_torsion_site_symmetry_2
_geom_torsion_site_symmetry_3
_geom_torsion_site_symmetry_4
_geom_torsion
_geom_torsion_publ_flag
C6 N1 C2 S2 . . . . -174.1(3) no
C6 N1 C2 N3 . . . . 4.6(5) no
C2 N1 C6 C5 . . . . -6.2(5) no
C2 N1 C6 C61 . . . . 174.3(3) no
C4 N3 C2 S2 . . . . -170.3(2) no
C4 N3 C2 N1 . . . . 11.1(5) no
C2 N3 C4 C5 . . . . -22.0(4) no
C2 N3 C4 C41 . . . . 106.5(3) no
N3 C4 C5 C6 . . . . 18.9(4) no
N3 C4 C5 C15 . . . . -158.6(3) no
C41 C4 C5 C6 . . . . -108.0(4) no
C41 C4 C5 C15 . . . . 74.5(4) no
N3 C4 C41 C42 . . . . -61.9(4) no
N3 C4 C41 C46 . . . . 117.0(3) no
C5 C4 C41 C42 . . . . 64.4(4) no
C5 C4 C41 C46 . . . . -116.8(3) no
C4 C5 C6 N1 . . . . -6.9(5) no
C4 C5 C6 C61 . . . . 172.5(3) no
C15 C5 C6 N1 . . . . 170.2(3) no
C15 C5 C6 C61 . . . . -10.3(6) no
C4 C5 C15 O15 . . . . 6.0(4) no
C4 C5 C15 C16 . . . . -173.0(3) no
C6 C5 C15 O15 . . . . -171.3(3) no
C6 C5 C15 C16 . . . . 9.7(5) no
C4 C41 C42 Cl2 . . . . -2.6(5) no
C4 C41 C42 C43 . . . . 176.3(3) no
C46 C41 C42 Cl2 . . . . 178.6(2) no
C46 C41 C42 C43 . . . . -2.5(5) no
C4 C41 C46 C45 . . . . -178.1(3) no
C42 C41 C46 C45 . . . . 0.8(5) no
Cl2 C42 C43 C44 . . . . -178.4(3) no
C41 C42 C43 C44 . . . . 2.7(5) no
C42 C43 C44 C45 . . . . -1.0(6) no
C43 C44 C45 C46 . . . . -0.7(6) no
C44 C45 C46 C41 . . . . 0.8(5) no

loop_
_cod_related_entry_id
_cod_related_entry_database
_cod_related_entry_code
1 ChemSpider 27610103
